data_2210991
loop_
_publ_author_name
'Brito-Arias, Marco'
'Castillo-Ju\'arez, Karla'
'Molins, Elies'

_publ_section_title
;
 3-Benzoyl-4-hydroxyisoquinolin-1(2<i>H</i>)-one
;
_journal_issue 11
_journal_name_full 'Acta Crystallographica Section E'
_journal_page_first o5261
_journal_page_last o5262
_journal_paper_doi 10.1107/S1600536806043571
_journal_volume 62
_journal_year 2006
_chemical_formula_iupac 'C16 H11 N1 O3'
_chemical_formula_moiety 'C16 H11 N1 O3'
_chemical_formula_sum 'C16 H11 N O3'
_chemical_formula_weight 265.26
_chemical_name_systematic
;
3-Benzoyl-4-hydroxy-2H-isoquinolin-1-one
;
_space_group_IT_number 14
_symmetry_cell_setting monoclinic
_symmetry_space_group_name_Hall '-P 2yn'
_symmetry_space_group_name_H-M 'P 1 21/n 1'
_atom_sites_solution_hydrogens geom
_atom_sites_solution_primary direct
_atom_sites_solution_secondary difmap
_audit_conform_dict_name cif_core.dic
_audit_conform_dict_version 2.2
_audit_creation_method 'WinGX routine CIF_UPDATE'
_cell_angle_alpha 90
_cell_angle_beta 102.39(3)
_cell_angle_gamma 90
_cell_formula_units_Z 4
_cell_length_a 5.951(3)
_cell_length_b 17.803(6)
_cell_length_c 12.018(2)
_cell_measurement_reflns_used 15
_cell_measurement_temperature 294(2)
_cell_measurement_theta_max 9.3
_cell_measurement_theta_min 5.7
_cell_volume 1243.6(8)
_computing_cell_refinement 'CAD-4 Express'
_computing_data_collection 'CAD-4 Express (Enraf--Nonius, 1994)'
_computing_data_reduction 'XCAD4 (Harms & Wocadlo, 1995)'
_computing_molecular_graphics 'Ortep-3 for Windows (Farrugia, 1997)'
_computing_publication_material 'WinGX (Farrugia, 1999)'
_computing_structure_refinement 'SHELXL97 (Sheldrick, 1997)'
_computing_structure_solution 'SHELXS97 (Sheldrick, 1997)'
_diffrn_ambient_temperature 294(2)
_diffrn_measured_fraction_theta_full 1
_diffrn_measured_fraction_theta_max 1
_diffrn_measurement_device '\k-geometry diffractometer'
_diffrn_measurement_device_type 'Enraf--Nonius CAD-4'
_diffrn_measurement_method 'Non-profiled omega scans'
_diffrn_radiation_monochromator graphite
_diffrn_radiation_type MoK\a
_diffrn_radiation_wavelength 0.71073
_diffrn_reflns_av_R_equivalents 0.031
_diffrn_reflns_limit_h_max 6
_diffrn_reflns_limit_h_min -7
_diffrn_reflns_limit_k_max 21
_diffrn_reflns_limit_k_min 0
_diffrn_reflns_limit_l_max 14
_diffrn_reflns_limit_l_min 0
_diffrn_reflns_number 2278
_diffrn_reflns_theta_full 24.97
_diffrn_reflns_theta_max 24.97
_diffrn_reflns_theta_min 2.08
_diffrn_standards_decay_% 0
_diffrn_standards_interval_time 60
_diffrn_standards_number 1
_exptl_absorpt_coefficient_mu 0.099
_exptl_absorpt_correction_T_max 0.984
_exptl_absorpt_correction_T_min 0.948
_exptl_absorpt_correction_type refdelf
_exptl_absorpt_process_details
;
(Walker & Stuart (1983) Acta Cryst. A39, 158-166)
;
_exptl_crystal_colour 'pale yellow'
_exptl_crystal_density_diffrn 1.417
_exptl_crystal_density_method 'not measured'
_exptl_crystal_description prism
_exptl_crystal_F_000 552
_exptl_crystal_size_max 0.52
_exptl_crystal_size_mid 0.18
_exptl_crystal_size_min 0.15
_refine_diff_density_max 0.118
_refine_diff_density_min -0.179
_refine_ls_extinction_method none
_refine_ls_goodness_of_fit_ref 1.018
_refine_ls_hydrogen_treatment constr
_refine_ls_matrix_type full
_refine_ls_number_parameters 182
_refine_ls_number_reflns 2175
_refine_ls_number_restraints 0
_refine_ls_restrained_S_all 1.018
_refine_ls_R_factor_all 0.0888
_refine_ls_R_factor_gt 0.0415
_refine_ls_shift/su_max 0
_refine_ls_shift/su_mean 0
_refine_ls_structure_factor_coef Fsqd
_refine_ls_weighting_details 'calc w=1/[\s^2^(Fo^2^)+(0.0539P)^2^+0.1111P] where P=(Fo^2^+2Fc^2^)/3'
_refine_ls_weighting_scheme calc
_refine_ls_wR_factor_gt 0.102
_refine_ls_wR_factor_ref 0.1174
_reflns_number_gt 1406
_reflns_number_total 2175
_reflns_threshold_expression I>2sigma(I)
_cod_data_source_file fl2049.cif
_cod_data_source_block I
_cod_original_cell_volume 1243.7(8)
_cod_original_sg_symbol_H-M 'P 21/n'
_cod_database_code 2210991
_cod_database_fobs_code 2210991

loop_
_symmetry_equiv_pos_as_xyz
'x, y, z'
'-x+1/2, y+1/2, -z+1/2'
'-x, -y, -z'
'x-1/2, -y-1/2, z-1/2'

loop_
_atom_site_type_symbol
_atom_site_label
_atom_site_fract_x
_atom_site_fract_y
_atom_site_fract_z
_atom_site_U_iso_or_equiv
_atom_site_adp_type
_atom_site_calc_flag
_atom_site_refinement_flags
_atom_site_occupancy
C C1 0.0041(3) 1.01551(12) 0.33471(17) 0.0478(5) Uani d . 1
C C3 0.3364(3) 0.93458(12) 0.33495(17) 0.0473(5) Uani d . 1
C C4 0.3626(4) 0.96322(13) 0.23213(18) 0.0522(6) Uani d . 1
C C5 0.2360(4) 1.05180(14) 0.07116(19) 0.0640(7) Uani d . 1
H H5 0.3571 1.0369 0.0385 0.077 Uiso calc R 1
C C6 0.0831(5) 1.10457(15) 0.0188(2) 0.0725(8) Uani d . 1
H H6 0.1019 1.1258 -0.0493 0.087 Uiso calc R 1
C C7 -0.0996(5) 1.12699(14) 0.0655(2) 0.0714(7) Uani d . 1
H H7 -0.2039 1.1623 0.0277 0.086 Uiso calc R 1
C C8 -0.1278(4) 1.09722(13) 0.16755(19) 0.0586(6) Uani d . 1
H H8 -0.2493 1.1129 0.1994 0.07 Uiso calc R 1
C C9 0.0279(4) 1.04331(11) 0.22280(17) 0.0474(5) Uani d . 1
C C10 0.2098(4) 1.02001(13) 0.17454(17) 0.0506(5) Uani d . 1
C C11 0.4875(3) 0.87651(13) 0.39250(18) 0.0527(6) Uani d . 1
C C12 0.4498(3) 0.83840(12) 0.49665(18) 0.0465(5) Uani d . 1
C C13 0.6372(4) 0.82842(13) 0.5867(2) 0.0577(6) Uani d . 1
H H13 0.7796 0.8482 0.5822 0.069 Uiso calc R 1
C C14 0.6143(4) 0.78963(14) 0.6826(2) 0.0661(7) Uani d . 1
H H14 0.74 0.7842 0.7432 0.079 Uiso calc R 1
C C15 0.4063(4) 0.75893(13) 0.6888(2) 0.0637(7) Uani d . 1
H H15 0.3916 0.7322 0.7534 0.076 Uiso calc R 1
C C16 0.2195(4) 0.76744(13) 0.6004(2) 0.0601(6) Uani d . 1
H H16 0.0793 0.7458 0.6046 0.072 Uiso calc R 1
C C17 0.2392(3) 0.80809(12) 0.50510(19) 0.0528(6) Uani d . 1
H H17 0.111 0.8152 0.4464 0.063 Uiso calc R 1
N N2 0.1612(3) 0.96390(10) 0.38404(14) 0.0484(5) Uani d . 1
H H2 0.1532 0.9478 0.4506 0.058 Uiso calc R 1
O O1 -0.1460(3) 1.03900(8) 0.38354(12) 0.0601(4) Uani d . 1
O O4 0.5270(3) 0.93872(11) 0.18061(13) 0.0712(5) Uani d . 1
H H4 0.617 0.9119 0.2245 0.107 Uiso calc R 1
O O11 0.6576(3) 0.85705(10) 0.35400(15) 0.0759(5) Uani d . 1

loop_
_atom_site_aniso_label
_atom_site_aniso_U_11
_atom_site_aniso_U_22
_atom_site_aniso_U_33
_atom_site_aniso_U_12
_atom_site_aniso_U_13
_atom_site_aniso_U_23
C1 0.0525(12) 0.0452(13) 0.0441(13) 0.0044(10) 0.0067(10) -0.0044(10)
C3 0.0444(11) 0.0493(13) 0.0489(13) 0.0024(10) 0.0120(10) -0.0061(10)
C4 0.0519(12) 0.0588(15) 0.0491(14) -0.0051(11) 0.0178(11) -0.0107(11)
C5 0.0761(16) 0.0667(18) 0.0497(15) -0.0205(13) 0.0150(12) -0.0019(13)
C6 0.099(2) 0.0624(18) 0.0536(16) -0.0257(15) 0.0098(15) 0.0064(13)
C7 0.096(2) 0.0518(15) 0.0572(16) -0.0076(14) -0.0044(14) 0.0107(13)
C8 0.0706(15) 0.0485(15) 0.0520(15) 0.0009(12) 0.0029(12) 0.0018(11)
C9 0.0585(13) 0.0398(12) 0.0406(12) -0.0066(10) 0.0036(10) -0.0040(10)
C10 0.0592(13) 0.0498(14) 0.0427(13) -0.0125(11) 0.0104(10) -0.0060(10)
C11 0.0460(12) 0.0543(15) 0.0583(14) 0.0035(10) 0.0119(10) -0.0086(11)
C12 0.0435(12) 0.0401(13) 0.0536(14) 0.0052(9) 0.0054(10) -0.0072(10)
C13 0.0474(12) 0.0539(14) 0.0666(16) -0.0033(11) 0.0004(12) -0.0057(12)
C14 0.0640(15) 0.0644(17) 0.0603(16) -0.0023(13) -0.0080(12) 0.0028(13)
C15 0.0738(17) 0.0505(15) 0.0643(16) 0.0020(12) 0.0092(13) 0.0062(12)
C16 0.0528(13) 0.0441(14) 0.0829(18) -0.0019(11) 0.0132(13) 0.0020(12)
C17 0.0431(11) 0.0449(14) 0.0646(15) 0.0041(10) -0.0014(10) -0.0033(11)
N2 0.0519(10) 0.0505(11) 0.0434(10) 0.0092(9) 0.0117(8) 0.0042(8)
O1 0.0651(10) 0.0673(11) 0.0485(9) 0.0235(8) 0.0131(8) 0.0031(8)
O4 0.0654(11) 0.0898(14) 0.0650(11) 0.0056(9) 0.0288(9) -0.0049(9)
O11 0.0623(10) 0.0864(13) 0.0858(12) 0.0230(9) 0.0313(9) 0.0022(10)

loop_
_atom_type_symbol
_atom_type_description
_atom_type_scat_dispersion_real
_atom_type_scat_dispersion_imag
_atom_type_scat_source
C C 0.0033 0.0016 'International Tables Vol C Tables 4.2.6.8 and 6.1.1.4'
H H 0 0 'International Tables Vol C Tables 4.2.6.8 and 6.1.1.4'
N N 0.0061 0.0033 'International Tables Vol C Tables 4.2.6.8 and 6.1.1.4'
O O 0.0106 0.006 'International Tables Vol C Tables 4.2.6.8 and 6.1.1.4'

loop_
_geom_angle_atom_site_label_1
_geom_angle_atom_site_label_2
_geom_angle_atom_site_label_3
_geom_angle
_geom_angle_publ_flag
O1 C1 N2 121.40(19) y
O1 C1 C9 122.67(19) ?
N2 C1 C9 115.90(18) ?
C4 C3 N2 118.48(19) y
C4 C3 C11 121.07(19) ?
N2 C3 C11 120.44(19) y
O4 C4 C3 122.0(2) y
O4 C4 C10 117.20(19) ?
C3 C4 C10 120.81(19) ?
C6 C5 C10 119.7(2) ?
C6 C5 H5 120.1 ?
C10 C5 H5 120.1 ?
C5 C6 C7 121.1(2) ?
C5 C6 H6 119.5 ?
C7 C6 H6 119.5 ?
C8 C7 C6 120.3(2) ?
C8 C7 H7 119.8 ?
C6 C7 H7 119.8 ?
C7 C8 C9 119.4(2) ?
C7 C8 H8 120.3 ?
C9 C8 H8 120.3 ?
C10 C9 C8 120.0(2) ?
C10 C9 C1 121.1(2) ?
C8 C9 C1 118.8(2) ?
C9 C10 C5 119.4(2) ?
C9 C10 C4 118.47(19) ?
C5 C10 C4 122.1(2) ?
O11 C11 C3 119.4(2) y
O11 C11 C12 117.9(2) y
C3 C11 C12 122.69(18) y
C17 C12 C13 118.7(2) ?
C17 C12 C11 122.8(2) ?
C13 C12 C11 118.36(18) ?
C14 C13 C12 120.7(2) ?
C14 C13 H13 119.7 ?
C12 C13 H13 119.7 ?
C15 C14 C13 119.9(2) ?
C15 C14 H14 120.0 ?
C13 C14 H14 120.0 ?
C14 C15 C16 120.4(2) ?
C14 C15 H15 119.8 ?
C16 C15 H15 119.8 ?
C15 C16 C17 120.1(2) ?
C15 C16 H16 120.0 ?
C17 C16 H16 119.9 ?
C16 C17 C12 120.2(2) ?
C16 C17 H17 119.9 ?
C12 C17 H17 119.9 ?
C1 N2 C3 125.02(18) y
C1 N2 H2 117.5 ?
C3 N2 H2 117.5 ?
C4 O4 H4 109.5 ?

loop_
_geom_bond_atom_site_label_1
_geom_bond_atom_site_label_2
_geom_bond_distance
_geom_bond_publ_flag
C1 O1 1.242(2) y
C1 N2 1.353(2) y
C1 C9 1.468(3) ?
C3 C4 1.376(3) y
C3 N2 1.404(2) y
C3 C11 1.445(3) y
C4 O4 1.338(2) y
C4 C10 1.434(3) ?
C5 C6 1.364(3) ?
C5 C10 1.404(3) ?
C5 H5 0.9300 ?
C6 C7 1.385(3) ?
C6 H6 0.9300 ?
C7 C8 1.379(3) ?
C7 H7 0.9300 ?
C8 C9 1.399(3) ?
C8 H8 0.9300 ?
C9 C10 1.396(3) ?
C11 O11 1.249(2) y
C11 C12 1.483(3) y
C12 C17 1.388(3) ?
C12 C13 1.389(3) ?
C13 C14 1.375(3) ?
C13 H13 0.9300 ?
C14 C15 1.370(3) ?
C14 H14 0.9300 ?
C15 C16 1.372(3) ?
C15 H15 0.9300 ?
C16 C17 1.381(3) ?
C16 H16 0.9300 ?
C17 H17 0.9300 ?
N2 H2 0.8600 ?
O4 H4 0.8200 ?

loop_
_geom_hbond_atom_site_label_D
_geom_hbond_atom_site_label_H
_geom_hbond_atom_site_label_A
_geom_hbond_site_symmetry_A
_geom_hbond_distance_DH
_geom_hbond_distance_HA
_geom_hbond_distance_DA
_geom_hbond_angle_DHA
N2 H2 O1 3_576 0.86 2.02 2.815(2) 153.8
O4 H4 O11 . 0.82 1.81 2.523(2) 144.8

loop_
_geom_torsion_atom_site_label_1
_geom_torsion_atom_site_label_2
_geom_torsion_atom_site_label_3
_geom_torsion_atom_site_label_4
_geom_torsion
N2 C3 C4 O4 179.29(19)
C11 C3 C4 O4 0.3(3)
N2 C3 C4 C10 -2.0(3)
C11 C3 C4 C10 179.00(19)
C10 C5 C6 C7 -0.6(4)
C5 C6 C7 C8 1.3(4)
C6 C7 C8 C9 -1.0(4)
C7 C8 C9 C10 -0.1(3)
C7 C8 C9 C1 176.3(2)
O1 C1 C9 C10 174.85(19)
N2 C1 C9 C10 -3.1(3)
O1 C1 C9 C8 -1.5(3)
N2 C1 C9 C8 -179.47(18)
C8 C9 C10 C5 0.7(3)
C1 C9 C10 C5 -175.56(19)
C8 C9 C10 C4 -178.4(2)
C1 C9 C10 C4 5.3(3)
C6 C5 C10 C9 -0.4(3)
C6 C5 C10 C4 178.7(2)
O4 C4 C10 C9 176.09(18)
C3 C4 C10 C9 -2.7(3)
O4 C4 C10 C5 -3.0(3)
C3 C4 C10 C5 178.2(2)
C4 C3 C11 O11 6.9(3)
N2 C3 C11 O11 -172.09(19)
C4 C3 C11 C12 -173.2(2)
N2 C3 C11 C12 7.9(3)
O11 C11 C12 C17 -130.5(2)
C3 C11 C12 C17 49.6(3)
O11 C11 C12 C13 45.2(3)
C3 C11 C12 C13 -134.7(2)
C17 C12 C13 C14 -0.3(3)
C11 C12 C13 C14 -176.2(2)
C12 C13 C14 C15 1.5(4)
C13 C14 C15 C16 -0.8(4)
C14 C15 C16 C17 -1.0(4)
C15 C16 C17 C12 2.1(3)
C13 C12 C17 C16 -1.5(3)
C11 C12 C17 C16 174.2(2)
O1 C1 N2 C3 -179.86(19)
C9 C1 N2 C3 -1.9(3)
C4 C3 N2 C1 4.4(3)
C11 C3 N2 C1 -176.56(19)

loop_
_cod_related_entry_id
_cod_related_entry_database
_cod_related_entry_code
1 ChemSpider 21126213
